data_7046119
loop_
_publ_author_name
'Ambrosio, Chiara'
'Paradiso, Veronica'
'Costabile, Chiara'
'Bertolasi, Valerio'
'Caruso, Tonino'
'Grisi, Fabia'

_publ_section_title
;
 Stable ruthenium olefin metathesis catalysts bearing symmetrical NHC
 ligands with primary and secondary N-alkyl groups.
;
_journal_issue 18
_journal_name_full 'Dalton transactions (Cambridge, England : 2003)'
_journal_page_first 6615
_journal_page_last 6627
_journal_paper_doi 10.1039/c8dt00619a
_journal_volume 47
_journal_year 2018
_chemical_formula_moiety 'C37 H46 Cl2 N2 O Ru'
_chemical_formula_sum 'C37 H46 Cl2 N2 O Ru'
_chemical_formula_weight 706.73
_space_group_crystal_system monoclinic
_space_group_IT_number 14
_space_group_name_Hall '-P 2ybc'
_space_group_name_H-M_alt 'P 1 21/c 1'
_symmetry_space_group_name_Hall '-P 2ybc'
_symmetry_space_group_name_H-M 'P 1 21/c 1'
_atom_sites_solution_hydrogens geom
_audit_creation_method SHELXL-2014/6
_audit_update_record
;
2017-07-24 deposited with the CCDC.
2018-04-12 downloaded from the CCDC.
;
_cell_angle_alpha 90
_cell_angle_beta 93.6590(13)
_cell_angle_gamma 90
_cell_formula_units_Z 4
_cell_length_a 10.64670(10)
_cell_length_b 22.5668(5)
_cell_length_c 15.5514(4)
_cell_measurement_reflns_used 34036
_cell_measurement_temperature 295
_cell_measurement_theta_max 30.00
_cell_measurement_theta_min 3.32
_cell_volume 3728.79(13)
_computing_cell_refinement 'Denzo SMN (Otwinowski & Minor, 1997)'
_computing_data_collection 'COLLECT (Nonius, 1998)'
_computing_data_reduction 'Denzo SMN (Otwinowski & Minor, 1997)'
_computing_molecular_graphics 'ORTEPIII (Burnett & Johnson, 1996)'
_computing_publication_material 'SHELXL-2014/6 (Sheldrick, 2014), PARST (Nardelli, 1995), PLATON (Spek, 2009)'
_computing_structure_refinement 'SHELXL-2014/6 (Sheldrick, 2014)'
_computing_structure_solution 'SIR97 (Altomare et al.,1999)'
_diffrn_ambient_temperature 295
_diffrn_measured_fraction_theta_full 0.996
_diffrn_measured_fraction_theta_max 0.995
_diffrn_measurement_device_type 'Nonius Kappa CCD'
_diffrn_measurement_method '\f scans and \w scans'
_diffrn_radiation_type MoK\a
_diffrn_radiation_wavelength 0.71073
_diffrn_reflns_av_R_equivalents 0.0435
_diffrn_reflns_av_unetI/netI 0.0547
_diffrn_reflns_Laue_measured_fraction_full 0.996
_diffrn_reflns_Laue_measured_fraction_max 0.995
_diffrn_reflns_limit_h_max 14
_diffrn_reflns_limit_h_min -14
_diffrn_reflns_limit_k_max 30
_diffrn_reflns_limit_k_min -31
_diffrn_reflns_limit_l_max 21
_diffrn_reflns_limit_l_min -14
_diffrn_reflns_number 34036
_diffrn_reflns_point_group_measured_fraction_full 0.996
_diffrn_reflns_point_group_measured_fraction_max 0.995
_diffrn_reflns_theta_full 25.242
_diffrn_reflns_theta_max 30.035
_diffrn_reflns_theta_min 3.318
_diffrn_source 'fine-focus sealed tube'
_exptl_absorpt_coefficient_mu 0.592
_exptl_absorpt_correction_T_max 0.865
_exptl_absorpt_correction_T_min 0.842
_exptl_absorpt_correction_type multi-scan
_exptl_crystal_colour brown
_exptl_crystal_density_diffrn 1.259
_exptl_crystal_description prismatic
_exptl_crystal_F_000 1472
_exptl_crystal_size_max 0.35
_exptl_crystal_size_mid 0.28
_exptl_crystal_size_min 0.12
_refine_diff_density_max 0.338
_refine_diff_density_min -0.717
_refine_diff_density_rms 0.091
_refine_ls_extinction_method none
_refine_ls_goodness_of_fit_ref 1.012
_refine_ls_hydrogen_treatment constr
_refine_ls_matrix_type full
_refine_ls_number_parameters 390
_refine_ls_number_reflns 10835
_refine_ls_number_restraints 0
_refine_ls_restrained_S_all 1.012
_refine_ls_R_factor_all 0.0647
_refine_ls_R_factor_gt 0.0367
_refine_ls_shift/su_max 0.002
_refine_ls_shift/su_mean 0.000
_refine_ls_structure_factor_coef Fsqd
_refine_ls_weighting_details 'w=1/[\s^2^(Fo^2^)+(0.0482P)^2^] where P=(Fo^2^+2Fc^2^)/3'
_refine_ls_weighting_scheme calc
_refine_ls_wR_factor_gt 0.0845
_refine_ls_wR_factor_ref 0.0930
_reflns_Friedel_coverage 0.000
_reflns_number_gt 7684
_reflns_number_total 10835
_reflns_threshold_expression 'I > 2\s(I)'
_cod_data_source_file c8dt00619a2.cif
_cod_data_source_block dc-syn
_cod_depositor_comments 'Adding full bibliography for 7046119.cif.'
_cod_database_code 7046119
_shelx_space_group_comment
;
The symmetry employed for this shelxl refinement is uniquely defined
by the following loop, which should always be used as a source of
symmetry information in preference to the above space-group names.
They are only intended as comments.
;
_platon_squeeze_void_probe_radius 1.20
_shelxl_version_number 2014/6

loop_
_space_group_symop_operation_xyz
'x, y, z'
'-x, y+1/2, -z+1/2'
'-x, -y, -z'
'x, -y-1/2, z-1/2'

loop_
_atom_site_label
_atom_site_type_symbol
_atom_site_fract_x
_atom_site_fract_y
_atom_site_fract_z
_atom_site_U_iso_or_equiv
_atom_site_adp_type
_atom_site_occupancy
_atom_site_site_symmetry_order
_atom_site_calc_flag
_atom_site_refinement_flags_posn
_atom_site_refinement_flags_adp
Ru1 Ru 0.79214(2) 0.37269(2) 0.06633(2) 0.03196(6) Uani 1 1 d . .
Cl1 Cl 0.63726(4) 0.39038(3) 0.16235(3) 0.05115(14) Uani 1 1 d . .
Cl2 Cl 0.88754(5) 0.32525(3) -0.04796(3) 0.04961(13) Uani 1 1 d . .
C1 C 0.89054(14) 0.32674(8) 0.15526(11) 0.0316(4) Uani 1 1 d . .
N1 N 0.88527(12) 0.26683(7) 0.15301(10) 0.0357(3) Uani 1 1 d . .
C2 C 0.95684(15) 0.23845(9) 0.22531(12) 0.0365(4) Uani 1 1 d . .
H2 H 0.8979 0.2171 0.2600 0.044 Uiso 1 1 calc R U
C3 C 1.00938(16) 0.29289(9) 0.27807(11) 0.0363(4) Uani 1 1 d . .
H3 H 0.9684 0.2942 0.3327 0.044 Uiso 1 1 calc R U
N2 N 0.96397(13) 0.34373(7) 0.22499(9) 0.0341(3) Uani 1 1 d . .
C4 C 0.87837(16) 0.44277(9) 0.07058(11) 0.0354(4) Uani 1 1 d . .
H4 H 0.9575 0.4451 0.0994 0.043 Uiso 1 1 calc R U
C5 C 0.82243(16) 0.49459(9) 0.02869(12) 0.0369(4) Uani 1 1 d . .
C6 C 0.87107(18) 0.55174(10) 0.03933(13) 0.0462(5) Uani 1 1 d . .
H6 H 0.9457 0.5577 0.0727 0.055 Uiso 1 1 calc R U
C7 C 0.8094(2) 0.59945(11) 0.00081(16) 0.0567(6) Uani 1 1 d . .
H7 H 0.8419 0.6375 0.0085 0.068 Uiso 1 1 calc R U
C8 C 0.6990(2) 0.59064(11) -0.04929(16) 0.0591(6) Uani 1 1 d . .
H8 H 0.6576 0.6231 -0.0746 0.071 Uiso 1 1 calc R U
C9 C 0.64866(19) 0.53452(10) -0.06257(14) 0.0508(5) Uani 1 1 d . .
H9 H 0.5747 0.5291 -0.0968 0.061 Uiso 1 1 calc R U
C10 C 0.71069(16) 0.48699(9) -0.02391(12) 0.0392(4) Uani 1 1 d . .
O1 O 0.67296(12) 0.42863(6) -0.03096(8) 0.0429(3) Uani 1 1 d . .
C11 C 0.5762(2) 0.41191(11) -0.09745(14) 0.0555(6) Uani 1 1 d . .
H11 H 0.5030 0.4378 -0.0934 0.067 Uiso 1 1 calc R U
C12 C 0.5395(2) 0.34963(13) -0.07827(19) 0.0744(8) Uani 1 1 d . .
H12A H 0.6071 0.3234 -0.0903 0.112 Uiso 1 1 calc R U
H12B H 0.4656 0.3391 -0.1136 0.112 Uiso 1 1 calc R U
H12C H 0.5222 0.3464 -0.0186 0.112 Uiso 1 1 calc R U
C13 C 0.6274(3) 0.41918(16) -0.18464(17) 0.0939(10) Uani 1 1 d . .
H13A H 0.6491 0.4600 -0.1931 0.141 Uiso 1 1 calc R U
H13B H 0.5648 0.4073 -0.2284 0.141 Uiso 1 1 calc R U
H13C H 0.7010 0.3950 -0.1881 0.141 Uiso 1 1 calc R U
C14 C 0.77394(15) 0.23762(9) 0.11033(12) 0.0385(4) Uani 1 1 d . .
H14 H 0.7389 0.2655 0.0668 0.046 Uiso 1 1 calc R U
C15 C 0.67154(17) 0.22729(10) 0.17288(14) 0.0488(5) Uani 1 1 d . .
H15A H 0.6537 0.2641 0.2020 0.059 Uiso 1 1 calc R U
H15B H 0.7003 0.1985 0.2161 0.059 Uiso 1 1 calc R U
C16 C 0.55164(19) 0.20459(12) 0.12381(16) 0.0605(6) Uani 1 1 d . .
H16A H 0.4884 0.1963 0.1644 0.073 Uiso 1 1 calc R U
H16B H 0.5188 0.2351 0.0845 0.073 Uiso 1 1 calc R U
C17 C 0.5770(2) 0.14941(12) 0.07384(18) 0.0675(7) Uani 1 1 d . .
H17A H 0.5011 0.1379 0.0402 0.081 Uiso 1 1 calc R U
H17B H 0.5996 0.1175 0.1136 0.081 Uiso 1 1 calc R U
C18 C 0.6831(2) 0.15882(13) 0.01374(17) 0.0708(7) Uani 1 1 d . .
H18A H 0.7007 0.1217 -0.0146 0.085 Uiso 1 1 calc R U
H18B H 0.6564 0.1874 -0.0304 0.085 Uiso 1 1 calc R U
C19 C 0.80296(18) 0.18116(11) 0.06270(15) 0.0552(6) Uani 1 1 d . .
H19A H 0.8345 0.1513 0.1034 0.066 Uiso 1 1 calc R U
H19B H 0.8672 0.1888 0.0226 0.066 Uiso 1 1 calc R U
C20 C 0.96134(17) 0.40377(9) 0.26186(12) 0.0387(4) Uani 1 1 d . .
H20 H 0.9012 0.4265 0.2248 0.046 Uiso 1 1 calc R U
C21 C 1.08629(18) 0.43711(10) 0.26240(15) 0.0497(5) Uani 1 1 d . .
H21A H 1.1173 0.4368 0.2051 0.060 Uiso 1 1 calc R U
H21B H 1.1482 0.4178 0.3014 0.060 Uiso 1 1 calc R U
C22 C 1.0673(2) 0.50084(11) 0.29134(17) 0.0644(7) Uani 1 1 d . .
H22A H 1.1475 0.5213 0.2945 0.077 Uiso 1 1 calc R U
H22B H 1.0116 0.5210 0.2491 0.077 Uiso 1 1 calc R U
C23 C 1.0113(3) 0.50342(13) 0.37886(18) 0.0755(8) Uani 1 1 d . .
H23A H 0.9943 0.5444 0.3931 0.091 Uiso 1 1 calc R U
H23B H 1.0719 0.4880 0.4224 0.091 Uiso 1 1 calc R U
C24 C 0.8911(2) 0.46807(13) 0.37983(17) 0.0717(7) Uani 1 1 d . .
H24A H 0.8270 0.4864 0.3415 0.086 Uiso 1 1 calc R U
H24B H 0.8614 0.4684 0.4375 0.086 Uiso 1 1 calc R U
C25 C 0.9106(2) 0.40381(11) 0.35157(14) 0.0557(6) Uani 1 1 d . .
H25A H 0.9698 0.3842 0.3921 0.067 Uiso 1 1 calc R U
H25B H 0.8314 0.3825 0.3504 0.067 Uiso 1 1 calc R U
C26 C 1.05679(16) 0.19523(9) 0.19887(12) 0.0387(4) Uani 1 1 d . .
C27 C 1.10090(19) 0.15304(10) 0.25856(14) 0.0483(5) Uani 1 1 d . .
H27 H 1.0649 0.1502 0.3113 0.058 Uiso 1 1 calc R U
C28 C 1.1979(2) 0.11529(11) 0.24001(19) 0.0626(7) Uani 1 1 d . .
H28 H 1.2283 0.0879 0.2809 0.075 Uiso 1 1 calc R U
C29 C 1.2495(2) 0.11823(11) 0.1611(2) 0.0649(7) Uani 1 1 d . .
H29 H 1.3141 0.0926 0.1483 0.078 Uiso 1 1 calc R U
C30 C 1.2054(2) 0.15906(12) 0.10154(17) 0.0638(7) Uani 1 1 d . .
H30 H 1.2394 0.1607 0.0480 0.077 Uiso 1 1 calc R U
C31 C 1.11063(18) 0.19800(10) 0.12038(14) 0.0506(5) Uani 1 1 d . .
H31 H 1.0829 0.2263 0.0800 0.061 Uiso 1 1 calc R U
C32 C 1.15049(17) 0.29342(9) 0.29790(13) 0.0407(4) Uani 1 1 d . .
C33 C 1.1979(2) 0.27562(11) 0.37842(15) 0.0574(6) Uani 1 1 d . .
H33 H 1.1438 0.2642 0.4200 0.069 Uiso 1 1 calc R U
C34 C 1.3284(3) 0.27494(14) 0.3970(2) 0.0822(9) Uani 1 1 d . .
H34 H 1.3610 0.2634 0.4513 0.099 Uiso 1 1 calc R U
C35 C 1.4083(2) 0.29116(14) 0.3355(2) 0.0826(9) Uani 1 1 d . .
H35 H 1.4949 0.2904 0.3482 0.099 Uiso 1 1 calc R U
C36 C 1.3617(2) 0.30847(12) 0.25549(19) 0.0686(7) Uani 1 1 d . .
H36 H 1.4160 0.3196 0.2138 0.082 Uiso 1 1 calc R U
C37 C 1.23282(18) 0.30922(10) 0.23714(15) 0.0521(5) Uani 1 1 d . .
H37 H 1.2011 0.3206 0.1825 0.062 Uiso 1 1 calc R U

loop_
_atom_site_aniso_label
_atom_site_aniso_U_11
_atom_site_aniso_U_22
_atom_site_aniso_U_33
_atom_site_aniso_U_23
_atom_site_aniso_U_13
_atom_site_aniso_U_12
Ru1 0.02899(8) 0.03612(9) 0.03043(9) 0.00154(6) -0.00077(5) -0.00031(5)
Cl1 0.0367(2) 0.0666(4) 0.0511(3) 0.0023(3) 0.0102(2) 0.0071(2)
Cl2 0.0547(3) 0.0542(3) 0.0410(3) -0.0060(2) 0.0115(2) -0.0010(2)
C1 0.0269(8) 0.0395(11) 0.0289(9) -0.0002(8) 0.0041(6) -0.0010(7)
N1 0.0341(7) 0.0348(9) 0.0373(9) 0.0066(7) -0.0047(6) -0.0031(6)
C2 0.0341(9) 0.0378(11) 0.0373(10) 0.0095(8) 0.0010(7) -0.0014(7)
C3 0.0373(9) 0.0430(11) 0.0284(9) 0.0065(8) 0.0002(7) 0.0026(8)
N2 0.0335(7) 0.0381(9) 0.0303(8) 0.0003(7) -0.0016(6) 0.0040(6)
C4 0.0326(8) 0.0427(11) 0.0310(9) -0.0007(8) 0.0014(7) -0.0016(7)
C5 0.0390(9) 0.0394(11) 0.0328(10) 0.0022(8) 0.0066(7) -0.0002(8)
C6 0.0469(11) 0.0447(13) 0.0474(12) -0.0022(10) 0.0068(9) -0.0047(9)
C7 0.0657(14) 0.0372(13) 0.0685(16) 0.0035(11) 0.0140(11) -0.0018(10)
C8 0.0642(14) 0.0461(14) 0.0681(16) 0.0179(12) 0.0116(12) 0.0117(11)
C9 0.0453(11) 0.0534(14) 0.0530(13) 0.0105(11) -0.0019(9) 0.0068(9)
C10 0.0414(10) 0.0400(12) 0.0361(10) 0.0025(9) 0.0027(7) 0.0011(8)
O1 0.0438(7) 0.0426(8) 0.0405(7) 0.0043(6) -0.0108(6) -0.0034(6)
C11 0.0531(12) 0.0563(15) 0.0540(14) -0.0039(11) -0.0210(10) -0.0014(10)
C12 0.0641(15) 0.0686(18) 0.087(2) -0.0074(16) -0.0222(13) -0.0155(13)
C13 0.143(3) 0.096(3) 0.0411(15) -0.0079(15) -0.0044(16) -0.007(2)
C14 0.0340(9) 0.0399(11) 0.0412(11) 0.0012(9) -0.0017(7) -0.0063(7)
C15 0.0423(10) 0.0502(13) 0.0543(13) -0.0070(10) 0.0069(9) -0.0108(9)
C16 0.0403(11) 0.0670(17) 0.0744(16) -0.0135(13) 0.0058(10) -0.0152(10)
C17 0.0528(13) 0.0651(17) 0.0841(19) -0.0153(15) -0.0001(12) -0.0197(12)
C18 0.0621(14) 0.078(2) 0.0723(17) -0.0321(15) 0.0036(12) -0.0175(13)
C19 0.0471(12) 0.0580(15) 0.0608(15) -0.0156(11) 0.0051(10) -0.0080(9)
C20 0.0416(10) 0.0400(11) 0.0340(10) -0.0031(8) -0.0017(7) 0.0018(8)
C21 0.0417(10) 0.0504(14) 0.0559(13) -0.0075(10) -0.0047(9) -0.0019(9)
C22 0.0630(14) 0.0526(15) 0.0762(18) -0.0143(13) -0.0062(12) -0.0073(11)
C23 0.0956(19) 0.0625(18) 0.0659(17) -0.0288(14) -0.0144(14) 0.0021(14)
C24 0.0895(18) 0.0754(19) 0.0517(15) -0.0210(13) 0.0162(13) 0.0082(15)
C25 0.0698(14) 0.0592(16) 0.0389(12) -0.0059(11) 0.0097(10) 0.0036(11)
C26 0.0359(9) 0.0374(11) 0.0425(11) 0.0020(9) 0.0009(7) -0.0028(7)
C27 0.0547(12) 0.0393(12) 0.0510(13) 0.0062(10) 0.0032(9) 0.0024(9)
C28 0.0636(14) 0.0435(14) 0.0800(19) 0.0123(12) -0.0007(13) 0.0143(11)
C29 0.0481(12) 0.0522(16) 0.095(2) -0.0018(14) 0.0134(13) 0.0090(10)
C30 0.0523(13) 0.0717(19) 0.0698(17) -0.0005(14) 0.0233(11) 0.0021(11)
C31 0.0440(11) 0.0569(14) 0.0515(13) 0.0089(11) 0.0074(9) 0.0008(9)
C32 0.0418(10) 0.0379(11) 0.0410(11) -0.0001(9) -0.0085(8) 0.0050(8)
C33 0.0655(14) 0.0600(15) 0.0443(13) -0.0040(11) -0.0157(10) 0.0167(11)
C34 0.0811(18) 0.086(2) 0.0734(19) -0.0178(16) -0.0436(16) 0.0382(16)
C35 0.0468(14) 0.084(2) 0.113(3) -0.0242(18) -0.0256(15) 0.0176(13)
C36 0.0393(12) 0.0629(17) 0.103(2) -0.0050(15) -0.0020(12) 0.0040(10)
C37 0.0368(10) 0.0562(14) 0.0626(14) 0.0034(11) -0.0022(9) 0.0024(9)

loop_
_atom_type_symbol
_atom_type_description
_atom_type_scat_dispersion_real
_atom_type_scat_dispersion_imag
_atom_type_scat_source
Ru Ru -1.2594 0.8363 'International Tables Vol C Tables 4.2.6.8 and 6.1.1.4'
C C 0.0033 0.0016 'International Tables Vol C Tables 4.2.6.8 and 6.1.1.4'
H H 0.0000 0.0000 'International Tables Vol C Tables 4.2.6.8 and 6.1.1.4'
Cl Cl 0.1484 0.1585 'International Tables Vol C Tables 4.2.6.8 and 6.1.1.4'
N N 0.0061 0.0033 'International Tables Vol C Tables 4.2.6.8 and 6.1.1.4'
O O 0.0106 0.0060 'International Tables Vol C Tables 4.2.6.8 and 6.1.1.4'

loop_
_geom_angle_atom_site_label_1
_geom_angle_atom_site_label_2
_geom_angle_atom_site_label_3
_geom_angle
C4 Ru1 C1 100.74(7)
C4 Ru1 O1 78.62(6)
C1 Ru1 O1 176.90(6)
C4 Ru1 Cl1 101.72(6)
C1 Ru1 Cl1 90.39(5)
O1 Ru1 Cl1 86.79(4)
C4 Ru1 Cl2 100.40(6)
C1 Ru1 Cl2 93.13(5)
O1 Ru1 Cl2 89.97(4)
Cl1 Ru1 Cl2 156.53(2)
N2 C1 N1 108.97(15)
N2 C1 Ru1 131.82(14)
N1 C1 Ru1 119.15(12)
C1 N1 C2 113.47(14)
C1 N1 C14 119.24(14)
C2 N1 C14 120.88(15)
N1 C2 C26 114.33(15)
N1 C2 C3 102.16(14)
C26 C2 C3 114.44(14)
N1 C2 H2 108.5
C26 C2 H2 108.5
C3 C2 H2 108.5
N2 C3 C32 113.14(15)
N2 C3 C2 102.95(13)
C32 C3 C2 115.52(15)
N2 C3 H3 108.3
C32 C3 H3 108.3
C2 C3 H3 108.3
C1 N2 C20 123.32(14)
C1 N2 C3 112.34(15)
C20 N2 C3 120.73(14)
C5 C4 Ru1 119.43(13)
C5 C4 H4 120.3
Ru1 C4 H4 120.3
C6 C5 C10 118.30(18)
C6 C5 C4 123.64(17)
C10 C5 C4 118.04(17)
C7 C6 C5 120.48(19)
C7 C6 H6 119.8
C5 C6 H6 119.8
C6 C7 C8 119.8(2)
C6 C7 H7 120.1
C8 C7 H7 120.1
C7 C8 C9 121.5(2)
C7 C8 H8 119.3
C9 C8 H8 119.3
C10 C9 C8 118.5(2)
C10 C9 H9 120.8
C8 C9 H9 120.8
C9 C10 O1 125.44(17)
C9 C10 C5 121.43(19)
O1 C10 C5 113.13(16)
C10 O1 C11 119.42(15)
C10 O1 Ru1 109.11(10)
C11 O1 Ru1 131.35(12)
O1 C11 C12 106.44(17)
O1 C11 C13 109.3(2)
C12 C11 C13 113.4(2)
O1 C11 H11 109.2
C12 C11 H11 109.2
C13 C11 H11 109.2
C11 C12 H12A 109.5
C11 C12 H12B 109.5
H12A C12 H12B 109.5
C11 C12 H12C 109.5
H12A C12 H12C 109.5
H12B C12 H12C 109.5
C11 C13 H13A 109.5
C11 C13 H13B 109.5
H13A C13 H13B 109.5
C11 C13 H13C 109.5
H13A C13 H13C 109.5
H13B C13 H13C 109.5
N1 C14 C19 114.35(15)
N1 C14 C15 111.58(15)
C19 C14 C15 111.08(17)
N1 C14 H14 106.4
C19 C14 H14 106.4
C15 C14 H14 106.4
C14 C15 C16 109.88(17)
C14 C15 H15A 109.7
C16 C15 H15A 109.7
C14 C15 H15B 109.7
C16 C15 H15B 109.7
H15A C15 H15B 108.2
C17 C16 C15 111.32(19)
C17 C16 H16A 109.4
C15 C16 H16A 109.4
C17 C16 H16B 109.4
C15 C16 H16B 109.4
H16A C16 H16B 108.0
C16 C17 C18 111.5(2)
C16 C17 H17A 109.3
C18 C17 H17A 109.3
C16 C17 H17B 109.3
C18 C17 H17B 109.3
H17A C17 H17B 108.0
C19 C18 C17 111.6(2)
C19 C18 H18A 109.3
C17 C18 H18A 109.3
C19 C18 H18B 109.3
C17 C18 H18B 109.3
H18A C18 H18B 108.0
C14 C19 C18 109.31(18)
C14 C19 H19A 109.8
C18 C19 H19A 109.8
C14 C19 H19B 109.8
C18 C19 H19B 109.8
H19A C19 H19B 108.3
N2 C20 C21 114.65(15)
N2 C20 C25 111.89(17)
C21 C20 C25 110.68(17)
N2 C20 H20 106.3
C21 C20 H20 106.3
C25 C20 H20 106.3
C20 C21 C22 109.51(17)
C20 C21 H21A 109.8
C22 C21 H21A 109.8
C20 C21 H21B 109.8
C22 C21 H21B 109.8
H21A C21 H21B 108.2
C23 C22 C21 111.6(2)
C23 C22 H22A 109.3
C21 C22 H22A 109.3
C23 C22 H22B 109.3
C21 C22 H22B 109.3
H22A C22 H22B 108.0
C22 C23 C24 111.68(19)
C22 C23 H23A 109.3
C24 C23 H23A 109.3
C22 C23 H23B 109.3
C24 C23 H23B 109.3
H23A C23 H23B 107.9
C23 C24 C25 111.5(2)
C23 C24 H24A 109.3
C25 C24 H24A 109.3
C23 C24 H24B 109.3
C25 C24 H24B 109.3
H24A C24 H24B 108.0
C20 C25 C24 108.9(2)
C20 C25 H25A 109.9
C24 C25 H25A 109.9
C20 C25 H25B 109.9
C24 C25 H25B 109.9
H25A C25 H25B 108.3
C31 C26 C27 118.61(19)
C31 C26 C2 123.15(18)
C27 C26 C2 118.13(17)
C28 C27 C26 120.5(2)
C28 C27 H27 119.8
C26 C27 H27 119.8
C29 C28 C27 120.1(2)
C29 C28 H28 119.9
C27 C28 H28 119.9
C30 C29 C28 119.7(2)
C30 C29 H29 120.1
C28 C29 H29 120.1
C29 C30 C31 120.5(2)
C29 C30 H30 119.7
C31 C30 H30 119.7
C26 C31 C30 120.5(2)
C26 C31 H31 119.8
C30 C31 H31 119.8
C37 C32 C33 119.09(19)
C37 C32 C3 121.96(17)
C33 C32 C3 118.92(19)
C32 C33 C34 119.4(3)
C32 C33 H33 120.3
C34 C33 H33 120.3
C35 C34 C33 120.3(2)
C35 C34 H34 119.8
C33 C34 H34 119.8
C36 C35 C34 120.4(2)
C36 C35 H35 119.8
C34 C35 H35 119.8
C35 C36 C37 119.3(3)
C35 C36 H36 120.3
C37 C36 H36 120.3
C32 C37 C36 121.5(2)
C32 C37 H37 119.3
C36 C37 H37 119.3

loop_
_geom_bond_atom_site_label_1
_geom_bond_atom_site_label_2
_geom_bond_distance
Ru1 C4 1.8278(19)
Ru1 C1 1.9749(17)
Ru1 O1 2.2909(12)
Ru1 Cl1 2.3286(5)
Ru1 Cl2 2.3596(5)
C1 N2 1.351(2)
C1 N1 1.353(2)
N1 C2 1.465(2)
N1 C14 1.476(2)
C2 C26 1.519(3)
C2 C3 1.561(3)
C2 H2 0.9800
C3 N2 1.477(2)
C3 C32 1.514(2)
C3 H3 0.9800
N2 C20 1.472(3)
C4 C5 1.448(3)
C4 H4 0.9300
C5 C6 1.396(3)
C5 C10 1.411(3)
C6 C7 1.378(3)
C6 H6 0.9300
C7 C8 1.382(3)
C7 H7 0.9300
C8 C9 1.385(3)
C8 H8 0.9300
C9 C10 1.378(3)
C9 H9 0.9300
C10 O1 1.379(2)
O1 C11 1.462(2)
C11 C12 1.494(4)
C11 C13 1.502(4)
C11 H11 0.9800
C12 H12A 0.9600
C12 H12B 0.9600
C12 H12C 0.9600
C13 H13A 0.9600
C13 H13B 0.9600
C13 H13C 0.9600
C14 C19 1.516(3)
C14 C15 1.525(3)
C14 H14 0.9800
C15 C16 1.533(3)
C15 H15A 0.9700
C15 H15B 0.9700
C16 C17 1.501(3)
C16 H16A 0.9700
C16 H16B 0.9700
C17 C18 1.526(3)
C17 H17A 0.9700
C17 H17B 0.9700
C18 C19 1.529(3)
C18 H18A 0.9700
C18 H18B 0.9700
C19 H19A 0.9700
C19 H19B 0.9700
C20 C21 1.528(3)
C20 C25 1.528(3)
C20 H20 0.9800
C21 C22 1.524(3)
C21 H21A 0.9700
C21 H21B 0.9700
C22 C23 1.521(4)
C22 H22A 0.9700
C22 H22B 0.9700
C23 C24 1.510(4)
C23 H23A 0.9700
C23 H23B 0.9700
C24 C25 1.533(4)
C24 H24A 0.9700
C24 H24B 0.9700
C25 H25A 0.9700
C25 H25B 0.9700
C26 C31 1.383(3)
C26 C27 1.390(3)
C27 C28 1.383(3)
C27 H27 0.9300
C28 C29 1.378(4)
C28 H28 0.9300
C29 C30 1.368(4)
C29 H29 0.9300
C30 C31 1.383(3)
C30 H30 0.9300
C31 H31 0.9300
C32 C37 1.376(3)
C32 C33 1.380(3)
C33 C34 1.401(3)
C33 H33 0.9300
C34 C35 1.370(5)
C34 H34 0.9300
C35 C36 1.366(4)
C35 H35 0.9300
C36 C37 1.383(3)
C36 H36 0.9300
C37 H37 0.9300

loop_
_platon_squeeze_void_nr
_platon_squeeze_void_average_x
_platon_squeeze_void_average_y
_platon_squeeze_void_average_z
_platon_squeeze_void_volume
_platon_squeeze_void_count_electrons
_platon_squeeze_void_content
1 0.250 0.769 0.153 7 1 ' '
2 0.250 0.731 0.653 7 1 ' '
3 0.500 0.000 0.000 196 44 ' '
4 0.500 0.500 0.500 196 44 ' '
5 0.750 0.269 0.347 7 1 ' '
6 0.750 0.231 0.847 6 1 ' '
